data_7100352
loop_
_publ_author_name
'Xigeng Zhou'
'Rui-Fang Cai'
'Zhen Pang'
'Pi Chengfu'
'Lin-Hong Weng'
'Libei Zhang'
'Ming Zhu'
'Zhenyu Zhu'

_publ_section_title
;
Selective O2 oxidation of air-sensitive lanthanocene
thiolates and thioether chelate
;
_journal_name_full 'Chemical Communications'
_journal_paper_doi 10.1039/b417609j
_journal_year 2005
_chemical_formula_sum 'C42 H48 N2 O2 S2 Sm2'
_chemical_formula_weight 977.64
_space_group_IT_number 14
_symmetry_cell_setting monoclinic
_symmetry_space_group_name_Hall '-P 2yn'
_symmetry_space_group_name_H-M 'P 1 21/n 1'
_cell_angle_alpha 90.00
_cell_angle_beta 104.453(3)
_cell_angle_gamma 90.00
_cell_formula_units_Z 2
_cell_length_a 8.719(2)
_cell_length_b 18.791(5)
_cell_length_c 12.978(3)
_cell_measurement_temperature 298(2)
_cell_volume 2059.0(9)
_diffrn_ambient_temperature 298(2)
_exptl_crystal_density_diffrn 1.577
_cod_depositor_comments
;
The following automatic conversions were performed:
'_symmetry_cell_setting' value 'Monoclinic' changed to 'monoclinic'
according to '/home/saulius/struct/CIF-dictionaries/cif_core.dic'
dictionary named 'cif_core.dic' version 2.4.1 from 2010-06-29.

Automatic conversion script
Id: cif_fix_enum 1527 2010-12-29 10:47:43Z saulius 
;
_cod_original_sg_symbol_H-M 'P 21/n'
_cod_database_code 7100352

loop_
_symmetry_equiv_pos_as_xyz
'x, y, z'
'-x+1/2, y+1/2, -z+1/2'
'-x, -y, -z'
'x-1/2, -y-1/2, z-1/2'

loop_
_atom_site_label
_atom_site_type_symbol
_atom_site_fract_x
_atom_site_fract_y
_atom_site_fract_z
_atom_site_U_iso_or_equiv
_atom_site_adp_type
_atom_site_occupancy
_atom_site_symmetry_multiplicity
_atom_site_calc_flag
_atom_site_refinement_flags
_atom_site_disorder_assembly
_atom_site_disorder_group
Sm1 Sm 0.01005(4) 0.104810(17) 0.03190(3) 0.03906(13) Uani 1 1 d . . .
N1 N 0.1101(6) 0.1516(3) -0.1277(5) 0.0464(14) Uani 1 1 d . A .
O1 O 0.0106(5) 0.0142(2) -0.0978(3) 0.0476(12) Uani 1 1 d . . .
S1 S 0.0112(3) 0.02987(11) -0.21745(16) 0.0672(6) Uani 1 1 d . A .
C1 C -0.2631(10) 0.1524(7) -0.0986(8) 0.081(3) Uani 1 1 d . . .
H1 H -0.2591 0.1593 -0.1688 0.097 Uiso 1 1 calc R . .
C2 C -0.3076(10) 0.0915(5) -0.0592(11) 0.087(3) Uani 1 1 d . . .
H2 H -0.3398 0.0496 -0.0964 0.104 Uiso 1 1 calc R . .
C3 C -0.2953(10) 0.1043(6) 0.0508(10) 0.088(3) Uani 1 1 d . . .
H3 H -0.3185 0.0721 0.0991 0.105 Uiso 1 1 calc R . .
C4 C -0.2431(10) 0.1729(6) 0.0722(9) 0.079(3) Uani 1 1 d . . .
H4 H -0.2234 0.1956 0.1380 0.095 Uiso 1 1 calc R . .
C5 C -0.2253(10) 0.2019(5) -0.0207(11) 0.083(3) Uani 1 1 d . . .
H5 H -0.1924 0.2482 -0.0290 0.100 Uiso 1 1 calc R . .
C6 C 0.2724(9) 0.0952(4) 0.1984(6) 0.063(2) Uani 1 1 d . . .
H6 H 0.3133 0.0497 0.2140 0.076 Uiso 1 1 calc R . .
C7 C 0.3128(9) 0.1430(5) 0.1269(6) 0.065(2) Uani 1 1 d . . .
H7 H 0.3841 0.1348 0.0855 0.078 Uiso 1 1 calc R . .
C8 C 0.2267(10) 0.2050(4) 0.1289(6) 0.061(2) Uani 1 1 d . . .
H8 H 0.2312 0.2459 0.0894 0.074 Uiso 1 1 calc R . .
C9 C 0.1328(9) 0.1955(5) 0.2001(6) 0.063(2) Uani 1 1 d . . .
H9 H 0.0639 0.2290 0.2164 0.076 Uiso 1 1 calc R . .
C10 C 0.1592(10) 0.1283(4) 0.2424(6) 0.058(2) Uani 1 1 d . . .
H10 H 0.1106 0.1082 0.2916 0.070 Uiso 1 1 calc R . .
C11 C 0.0862(9) 0.1148(4) -0.2129(6) 0.057(2) Uani 1 1 d . . .
C12 C 0.1799(8) 0.2213(4) -0.1282(5) 0.0457(17) Uani 1 1 d . . .
C13 C 0.3407(8) 0.2303(4) -0.1022(5) 0.0502(18) Uani 1 1 d . A .
H13 H 0.4066 0.1907 -0.0891 0.060 Uiso 1 1 calc R . .
C14 C 0.4051(9) 0.2968(4) -0.0953(6) 0.057(2) Uani 1 1 d . . .
H14 H 0.5146 0.3019 -0.0766 0.069 Uiso 1 1 calc R A .
C15 C 0.3119(10) 0.3554(4) -0.1152(6) 0.064(2) Uani 1 1 d . A .
H15 H 0.3566 0.4006 -0.1107 0.077 Uiso 1 1 calc R . .
C16 C 0.1503(10) 0.3470(4) -0.1420(6) 0.069(2) Uani 1 1 d . . .
H16 H 0.0853 0.3870 -0.1546 0.083 Uiso 1 1 calc R A .
C17 C 0.0835(9) 0.2805(4) -0.1503(6) 0.058(2) Uani 1 1 d . A .
H17 H -0.0260 0.2753 -0.1707 0.070 Uiso 1 1 calc R . .
C18 C 0.1126(13) 0.1371(5) -0.3192(7) 0.095(3) Uani 0.69(3) 1 d PD A 1
H18A H 0.0377 0.1127 -0.3761 0.114 Uiso 0.69(3) 1 calc PR A 1
H18B H 0.0951 0.1879 -0.3289 0.114 Uiso 0.69(3) 1 calc PR A 1
C19 C 0.2796(17) 0.1191(10) -0.3238(13) 0.120(8) Uani 0.69(3) 1 d PDU A 1
H19A H 0.3423 0.1621 -0.3060 0.144 Uiso 0.69(3) 1 calc PR A 1
H19B H 0.3206 0.0851 -0.2674 0.144 Uiso 0.69(3) 1 calc PR A 1
C20 C 0.312(3) 0.0897(18) -0.4236(17) 0.274(19) Uani 0.69(3) 1 d PDU A 1
H20A H 0.2530 0.0460 -0.4438 0.329 Uiso 0.69(3) 1 calc PR A 1
H20B H 0.2799 0.1237 -0.4812 0.329 Uiso 0.69(3) 1 calc PR A 1
C21 C 0.486(2) 0.0756(10) -0.4023(15) 0.219(8) Uani 0.69(3) 1 d PDU A 1
H21A H 0.5092 0.0559 -0.4648 0.329 Uiso 0.69(3) 1 calc PR A 1
H21B H 0.5164 0.0425 -0.3445 0.329 Uiso 0.69(3) 1 calc PR A 1
H21C H 0.5428 0.1193 -0.3839 0.329 Uiso 0.69(3) 1 calc PR A 1
C18' C 0.1126(13) 0.1371(5) -0.3192(7) 0.095(3) Uani 0.31(3) 1 d PD A 2
H18C H 0.0117 0.1528 -0.3638 0.114 Uiso 0.31(3) 1 calc PR A 2
H18D H 0.1826 0.1780 -0.3072 0.114 Uiso 0.31(3) 1 calc PR A 2
C19' C 0.180(4) 0.083(2) -0.381(4) 0.21(3) Uani 0.31(3) 1 d PDU A 2
H19C H 0.1329 0.0370 -0.3748 0.257 Uiso 0.31(3) 1 calc PR A 2
H19D H 0.1528 0.0963 -0.4555 0.257 Uiso 0.31(3) 1 calc PR A 2
C20' C 0.356(3) 0.077(2) -0.343(3) 0.106(15) Uani 0.31(3) 1 d PDU A 2
H20C H 0.3729 0.0334 -0.3011 0.128 Uiso 0.31(3) 1 calc PR A 2
H20D H 0.3866 0.1153 -0.2921 0.128 Uiso 0.31(3) 1 calc PR A 2
C21' C 0.486(2) 0.0756(10) -0.4023(15) 0.219(8) Uani 0.31(3) 1 d PD A 2
H21D H 0.5832 0.0603 -0.3551 0.329 Uiso 0.31(3) 1 calc PR A 2
H21E H 0.4988 0.1225 -0.4282 0.329 Uiso 0.31(3) 1 calc PR A 2
H21F H 0.4567 0.0432 -0.4612 0.329 Uiso 0.31(3) 1 calc PR A 2

loop_
_atom_site_aniso_label
_atom_site_aniso_U_11
_atom_site_aniso_U_22
_atom_site_aniso_U_33
_atom_site_aniso_U_23
_atom_site_aniso_U_13
_atom_site_aniso_U_12
Sm1 0.03357(19) 0.0408(2) 0.0416(2) -0.00323(18) 0.00707(13) 0.00387(17)
N1 0.045(4) 0.047(3) 0.047(4) 0.003(3) 0.009(3) 0.001(3)
O1 0.056(3) 0.046(3) 0.043(3) -0.003(2) 0.015(2) 0.000(2)
S1 0.0956(18) 0.0596(12) 0.0470(12) -0.0038(10) 0.0191(11) -0.0165(12)
C1 0.045(5) 0.124(9) 0.068(7) 0.009(7) 0.003(4) 0.029(6)
C2 0.035(5) 0.077(7) 0.139(11) -0.041(7) 0.003(5) 0.005(4)
C3 0.041(5) 0.103(8) 0.130(10) 0.043(8) 0.041(5) 0.028(6)
C4 0.053(6) 0.088(8) 0.092(8) -0.018(6) 0.010(5) 0.024(5)
C5 0.047(5) 0.055(6) 0.148(11) 0.018(7) 0.025(6) 0.016(4)
C6 0.051(5) 0.076(6) 0.047(5) -0.008(4) -0.016(4) 0.005(4)
C7 0.050(5) 0.099(7) 0.046(5) -0.017(5) 0.012(4) -0.014(5)
C8 0.063(6) 0.055(5) 0.057(5) -0.004(4) -0.004(4) -0.012(4)
C9 0.060(5) 0.076(6) 0.054(5) -0.022(4) 0.015(4) -0.012(4)
C10 0.065(6) 0.070(5) 0.040(5) -0.006(4) 0.014(4) -0.018(4)
C11 0.062(5) 0.060(5) 0.048(5) 0.002(4) 0.012(4) -0.011(4)
C12 0.048(4) 0.046(4) 0.044(4) 0.005(3) 0.013(3) 0.002(3)
C13 0.037(4) 0.060(5) 0.056(5) 0.000(4) 0.015(3) 0.004(4)
C14 0.039(4) 0.067(5) 0.064(5) 0.007(4) 0.009(3) -0.008(4)
C15 0.060(6) 0.049(5) 0.079(6) 0.005(4) 0.009(4) -0.013(4)
C16 0.066(6) 0.055(5) 0.081(6) 0.013(4) 0.009(4) 0.012(4)
C17 0.048(5) 0.056(5) 0.064(5) 0.011(4) 0.002(4) -0.007(4)
C18 0.150(11) 0.081(6) 0.061(7) -0.007(5) 0.040(6) -0.030(7)
C19 0.133(11) 0.142(11) 0.108(10) -0.021(7) 0.075(8) -0.019(8)
C20 0.27(2) 0.28(2) 0.27(2) 0.008(10) 0.072(11) 0.010(10)
C21 0.229(12) 0.225(11) 0.209(11) -0.005(9) 0.063(9) 0.006(9)
C18' 0.150(11) 0.081(6) 0.061(7) -0.007(5) 0.040(6) -0.030(7)
C19' 0.21(3) 0.22(3) 0.21(3) 0.001(10) 0.056(12) -0.004(10)
C20' 0.094(17) 0.110(17) 0.107(17) 0.010(10) 0.011(9) 0.019(9)
C21' 0.229(12) 0.225(11) 0.209(11) -0.005(9) 0.063(9) 0.006(9)

loop_
_geom_bond_atom_site_label_1
_geom_bond_atom_site_label_2
_geom_bond_distance
_geom_bond_site_symmetry_2
_geom_bond_publ_flag
Sm1 O1 2.395(4) . ?
Sm1 O1 2.416(4) 3 ?
Sm1 N1 2.593(6) . ?
Sm1 C5 2.703(8) . ?
Sm1 C1 2.707(8) . ?
Sm1 C4 2.713(8) . ?
Sm1 C7 2.716(7) . ?
Sm1 C6 2.732(6) . ?
Sm1 C3 2.734(8) . ?
Sm1 C2 2.738(8) . ?
Sm1 C8 2.740(7) . ?
Sm1 C10 2.752(7) . ?
N1 C11 1.276(8) . ?
N1 C12 1.445(8) . ?
O1 S1 1.582(5) . ?
O1 Sm1 2.416(4) 3 ?
S1 C11 1.719(7) . ?
C1 C2 1.349(13) . ?
C1 C5 1.353(12) . ?
C2 C3 1.425(13) . ?
C3 C4 1.372(12) . ?
C4 C5 1.367(13) . ?
C6 C7 1.398(11) . ?
C6 C10 1.403(11) . ?
C7 C8 1.390(11) . ?
C8 C9 1.391(11) . ?
C9 C10 1.374(10) . ?
C11 C18 1.514(11) . ?
C12 C13 1.368(9) . ?
C12 C17 1.381(9) . ?
C13 C14 1.363(9) . ?
C14 C15 1.355(10) . ?
C15 C16 1.374(10) . ?
C16 C17 1.372(10) . ?
C18 C19 1.511(9) . ?
C19 C20 1.498(10) . ?
C20 C21 1.493(10) . ?
C19' C20' 1.495(10) . ?
